data_7126672
loop_
_publ_author_name
'Bao, Wen'
'Gao, Zhu-Peng'
'Jin, Da-Ping'
'Xue, Cao-Gen'
'Liang, Huan'
'Lei, Ling-Sheng'
'Xu, Xue-Tao'
'Zhang, Kun'
'Wang, Shao-Hua'

_publ_section_title
;
 Direct synthesis of 2-substituted benzonitriles via alkylcyanation of
 arynes with N,N-disubstituted aminomalononitriles.
;
_journal_issue 55
_journal_name_full 'Chemical communications (Cambridge, England)'
_journal_page_first 7641
_journal_page_last 7644
_journal_paper_doi 10.1039/d0cc01591a
_journal_volume 56
_journal_year 2020
_chemical_formula_moiety 'C18 H15 N3'
_chemical_formula_sum 'C18 H15 N3'
_chemical_formula_weight 273.33
_space_group_crystal_system triclinic
_space_group_IT_number 2
_space_group_name_Hall '-P 1'
_space_group_name_H-M_alt 'P -1'
_atom_sites_solution_hydrogens geom
_atom_sites_solution_primary direct
_audit_creation_date 2020-05-06
_audit_creation_method
;
Olex2 1.3
(compiled 2020.02.04 svn.rd84adfe8 for OlexSys, GUI svn.r6032)
;
_audit_update_record
;
2020-05-07 deposited with the CCDC.	2020-06-10 downloaded from the CCDC.
;
_cell_angle_alpha 93.111(9)
_cell_angle_beta 96.047(10)
_cell_angle_gamma 91.869(9)
_cell_formula_units_Z 2
_cell_length_a 8.0685(11)
_cell_length_b 8.5074(8)
_cell_length_c 10.8878(13)
_cell_measurement_reflns_used 2323
_cell_measurement_temperature 293(2)
_cell_measurement_theta_max 69.8100
_cell_measurement_theta_min 5.2090
_cell_volume 741.55(15)
_computing_cell_refinement 'CrysAlisPro 1.171.38.43f (Rigaku OD, 2015)'
_computing_data_collection 'CrysAlisPro 1.171.38.43f (Rigaku OD, 2015)'
_computing_data_reduction 'CrysAlisPro 1.171.38.43f (Rigaku OD, 2015)'
_computing_molecular_graphics 'Olex2 1.3 (Dolomanov et al., 2009)'
_computing_publication_material 'Olex2 1.3 (Dolomanov et al., 2009)'
_computing_structure_refinement 'SHELXL 2018/3 (Sheldrick, 2015)'
_computing_structure_solution 'SHELXS  (Sheldrick, 2008)'
_diffrn_ambient_temperature 293(2)
_diffrn_detector 'CCD plate'
_diffrn_detector_area_resol_mean 16.0733
_diffrn_detector_type Eos
_diffrn_measured_fraction_theta_full 0.993
_diffrn_measured_fraction_theta_max 0.993
_diffrn_measurement_details
;
List of Runs (angles in degrees, time in seconds):

  # Type    Start    End  Width  t~exp~   \w     \q     \k     \f   Frames
#--------------------------------------------------------------------------
  1  \w     42.00  69.00   1.50    1.50    --    0.00  57.00   0.00   18
  2  \w     28.00 100.00   1.50    1.50    --   54.00  38.00 -60.00   48
  3  \w     94.00 137.50   1.50    1.50    --  108.00 -25.00  30.00   29
  4  \w    120.00 178.50   1.50    1.50    --  108.00  38.00  90.00   39
  5  \w    125.00 170.00   1.50    1.50    --  108.00 111.00  60.00   30
  6  \w    111.00 153.00   1.50    1.50    --  108.00 111.00 -60.00   28
  7  \w    111.00 178.50   1.50    1.50    --  108.00 111.00   0.00   45
  8  \w    102.00 171.00   1.50    1.50    --  108.00 111.00 -30.00   46
  9  \w    100.00 155.50   1.50    1.50    --  108.00 111.00  30.00   37
 10  \w     87.00 115.50   1.50    1.50    --  108.00  38.00  90.00   19
 11  \w     78.00 111.00   1.50    1.50    --  108.00  77.00 120.00   22
 12  \w     40.00  79.00   1.50    1.50    --  108.00 -25.00  30.00   26
 13  \w     43.00 106.00   1.50    1.50    --  108.00 -77.00  60.00   42
 14  \w     79.00 115.00   1.50    1.50    --  108.00-111.00  30.00   24
 15  \w     75.00 111.00   1.50    1.50    --  108.00-111.00 -60.00   24
 16  \w     46.00 109.00   1.50    1.50    --  108.00-111.00-180.00   42
 17  \w     43.00 124.00   1.50    1.50    --  108.00 -63.00 -60.00   54
 18  \w     40.00  74.50   1.50    1.50    --   54.00-125.00 -90.00   23
 19  \w     36.00 135.00   1.50    1.50    --  108.00 -25.00 -90.00   66
 20  \w     33.00 106.50   1.50    1.50    --   54.00  57.00 -30.00   49
 21  \w     25.00 121.00   1.50    1.50    --   54.00  77.00-180.00   64
 22  \w      2.00  27.50   1.50    1.50    --    0.00  57.00   0.00   17
 23  \w     -9.00  76.50   1.50    1.50    --   54.00 -38.00  30.00   57
 24  \w     23.00 110.00   1.50    1.50    --   54.00-125.00  60.00   58
 25  \w    -22.00   5.00   1.50    1.50    --    0.00 -57.00-120.00   18
;
_diffrn_measurement_device 'four-circle diffractometer'
_diffrn_measurement_device_type 'SuperNova, Dual, Cu at zero, Eos'
_diffrn_measurement_method '\w scans'
_diffrn_orient_matrix_type 'CrysAlisPro convention (1999,Acta A55,543-557)'
_diffrn_orient_matrix_UB_11 0.1499655000
_diffrn_orient_matrix_UB_12 0.0885102000
_diffrn_orient_matrix_UB_13 -0.0447679000
_diffrn_orient_matrix_UB_21 0.1028421000
_diffrn_orient_matrix_UB_22 -0.0211874000
_diffrn_orient_matrix_UB_23 0.1250584000
_diffrn_orient_matrix_UB_31 0.0620846000
_diffrn_orient_matrix_UB_32 -0.1570182000
_diffrn_orient_matrix_UB_33 -0.0516737000
_diffrn_radiation_monochromator mirror
_diffrn_radiation_probe x-ray
_diffrn_radiation_type 'Cu K\a'
_diffrn_radiation_wavelength 1.54184
_diffrn_reflns_av_R_equivalents 0.0218
_diffrn_reflns_av_unetI/netI 0.0289
_diffrn_reflns_Laue_measured_fraction_full 0.993
_diffrn_reflns_Laue_measured_fraction_max 0.993
_diffrn_reflns_limit_h_max 9
_diffrn_reflns_limit_h_min -9
_diffrn_reflns_limit_k_max 9
_diffrn_reflns_limit_k_min -10
_diffrn_reflns_limit_l_max 11
_diffrn_reflns_limit_l_min -12
_diffrn_reflns_number 4474
_diffrn_reflns_point_group_measured_fraction_full 0.993
_diffrn_reflns_point_group_measured_fraction_max 0.993
_diffrn_reflns_theta_full 66.583
_diffrn_reflns_theta_max 66.583
_diffrn_reflns_theta_min 4.090
_diffrn_source 'micro-focus sealed X-ray tube'
_diffrn_source_type 'SuperNova (Cu) X-ray Source'
_exptl_absorpt_coefficient_mu 0.579
_exptl_absorpt_correction_T_max 1.00000
_exptl_absorpt_correction_T_min 0.54064
_exptl_absorpt_correction_type multi-scan
_exptl_absorpt_process_details
;
CrysAlisPro 1.171.38.43f (Rigaku Oxford Diffraction, 2015)
Empirical absorption correction using spherical harmonics,
 implemented in SCALE3 ABSPACK scaling algorithm.
;
_exptl_crystal_colour 'clear light colourless'
_exptl_crystal_colour_lustre clear
_exptl_crystal_colour_modifier light
_exptl_crystal_colour_primary colourless
_exptl_crystal_density_diffrn 1.224
_exptl_crystal_description block
_exptl_crystal_F_000 288
_exptl_crystal_size_max 0.14
_exptl_crystal_size_mid 0.11
_exptl_crystal_size_min 0.07
_refine_diff_density_max 0.205
_refine_diff_density_min -0.165
_refine_diff_density_rms 0.030
_refine_ls_extinction_coef 0.033(3)
_refine_ls_extinction_expression Fc^*^=kFc[1+0.001xFc^2^\l^3^/sin(2\q)]^-1/4^
_refine_ls_extinction_method 'SHELXL-2018/3 (Sheldrick 2018)'
_refine_ls_goodness_of_fit_ref 1.064
_refine_ls_hydrogen_treatment constr
_refine_ls_matrix_type full
_refine_ls_number_parameters 192
_refine_ls_number_reflns 2598
_refine_ls_number_restraints 0
_refine_ls_restrained_S_all 1.064
_refine_ls_R_factor_all 0.0466
_refine_ls_R_factor_gt 0.0410
_refine_ls_shift/su_max 0.000
_refine_ls_shift/su_mean 0.000
_refine_ls_structure_factor_coef Fsqd
_refine_ls_weighting_details 'w=1/[\s^2^(Fo^2^)+(0.0656P)^2^+0.0697P] where P=(Fo^2^+2Fc^2^)/3'
_refine_ls_weighting_scheme calc
_refine_ls_wR_factor_gt 0.1161
_refine_ls_wR_factor_ref 0.1220
_reflns_Friedel_coverage 0.000
_reflns_number_gt 2232
_reflns_number_total 2598
_reflns_threshold_expression 'I > 2\s(I)'
_cod_data_source_file d0cc01591a4.cif
_cod_data_source_block liangh_0504_2
_cod_depositor_comments 'Adding full bibliography for 7126672--7126675.cif.'
_cod_database_code 7126672
_shelx_shelxl_version_number 2018/3
_shelx_space_group_comment
;
The symmetry employed for this shelxl refinement is uniquely defined
by the following loop, which should always be used as a source of
symmetry information in preference to the above space-group names.
They are only intended as comments.
;
_reflns_odcompleteness_completeness 99.28
_reflns_odcompleteness_iscentric 1
_reflns_odcompleteness_theta 66.97
_olex2_refinement_description
;
1. Fixed Uiso
 At 1.2 times of:
  All C(H) groups, All C(H,H) groups
 At 1.5 times of:
  All C(H,H,H) groups
2.a Ternary CH refined with riding coordinates:
 C9(H9)
2.b Secondary CH2 refined with riding coordinates:
 C7(H7A,H7B), C8(H8A,H8B)
2.c Aromatic/amide H refined with riding coordinates:
 C2(H2), C3(H3), C4(H4), C5(H5), C11(H11), C12(H12), C14(H14)
2.d Idealised Me refined as rotating group:
 C16(H16A,H16B,H16C)
;
_olex2_date_sample_data_collection 2020-05-05
_olex2_submission_special_instructions 'No special instructions were received'
_oxdiff_exptl_absorpt_empirical_details
;
Empirical correction (ABSPACK) includes:
- Absorption correction using spherical harmonics
- Frame scaling
;
_oxdiff_exptl_absorpt_empirical_full_max 1.871
_oxdiff_exptl_absorpt_empirical_full_min 0.586

loop_
_space_group_symop_operation_xyz
'x, y, z'
'-x, -y, -z'

loop_
_atom_site_label
_atom_site_type_symbol
_atom_site_fract_x
_atom_site_fract_y
_atom_site_fract_z
_atom_site_U_iso_or_equiv
_atom_site_adp_type
_atom_site_occupancy
_atom_site_site_symmetry_order
_atom_site_calc_flag
_atom_site_refinement_flags_posn
_atom_site_refinement_flags_adp
_atom_site_refinement_flags_occupancy
_atom_site_disorder_assembly
_atom_site_disorder_group
N1 N 0.09417(13) 0.24625(11) 0.80154(9) 0.0413(3) Uani 1 1 d . . . . .
N2 N 0.46155(18) 0.0922(2) 0.74183(17) 0.0842(5) Uani 1 1 d . . . . .
N3 N 0.1085(2) 0.68597(17) 0.86864(15) 0.0799(5) Uani 1 1 d . . . . .
C1 C 0.02055(16) 0.22902(14) 0.67734(12) 0.0432(3) Uani 1 1 d . . . . .
C2 C 0.0594(2) 0.31206(17) 0.57754(13) 0.0547(4) Uani 1 1 d . . . . .
H2 H 0.146352 0.387653 0.585701 0.066 Uiso 1 1 calc R U . . .
C3 C -0.0362(2) 0.27842(19) 0.46470(15) 0.0666(5) Uani 1 1 d . . . . .
H3 H -0.012565 0.332099 0.396059 0.080 Uiso 1 1 calc R U . . .
C4 C -0.1652(2) 0.1670(2) 0.45303(16) 0.0719(5) Uani 1 1 d . . . . .
H4 H -0.228296 0.147212 0.376897 0.086 Uiso 1 1 calc R U . . .
C5 C -0.2021(2) 0.08413(19) 0.55281(17) 0.0653(5) Uani 1 1 d . . . . .
H5 H -0.289703 0.009188 0.544425 0.078 Uiso 1 1 calc R U . . .
C6 C -0.10692(17) 0.11415(15) 0.66573(14) 0.0507(4) Uani 1 1 d . . . . .
C7 C -0.11436(18) 0.04157(18) 0.78784(16) 0.0584(4) Uani 1 1 d . . . . .
H7A H -0.120465 -0.072530 0.777805 0.070 Uiso 1 1 calc R U . . .
H7B H -0.209498 0.077031 0.827815 0.070 Uiso 1 1 calc R U . . .
C8 C 0.04940(17) 0.10092(16) 0.86125(14) 0.0505(4) Uani 1 1 d . . . . .
H8A H 0.034559 0.123618 0.947591 0.061 Uiso 1 1 calc R U . . .
H8B H 0.134752 0.023890 0.855877 0.061 Uiso 1 1 calc R U . . .
C9 C 0.26604(16) 0.30430(15) 0.82563(12) 0.0434(3) Uani 1 1 d . . . . .
H9 H 0.277546 0.399972 0.780517 0.052 Uiso 1 1 calc R U . . .
C10 C 0.30990(16) 0.34845(14) 0.96218(12) 0.0431(3) Uani 1 1 d . . . . .
C11 C 0.39393(19) 0.25104(17) 1.04264(14) 0.0568(4) Uani 1 1 d . . . . .
H11 H 0.432927 0.156620 1.012023 0.068 Uiso 1 1 calc R U . . .
C12 C 0.4211(2) 0.2915(2) 1.16800(15) 0.0649(4) Uani 1 1 d . . . . .
H12 H 0.478263 0.223648 1.220048 0.078 Uiso 1 1 calc R U . . .
C13 C 0.3653(2) 0.4304(2) 1.21779(13) 0.0596(4) Uani 1 1 d . . . . .
C14 C 0.28216(19) 0.52927(18) 1.13811(14) 0.0552(4) Uani 1 1 d . . . . .
H14 H 0.243477 0.623506 1.169342 0.066 Uiso 1 1 calc R U . . .
C15 C 0.25542(16) 0.49003(15) 1.01193(12) 0.0447(3) Uani 1 1 d . . . . .
C16 C 0.3922(3) 0.4725(3) 1.35474(16) 0.0920(7) Uani 1 1 d . . . . .
H16A H 0.390736 0.584805 1.368930 0.138 Uiso 1 1 calc R U . . .
H16B H 0.498059 0.436008 1.388016 0.138 Uiso 1 1 calc R U . . .
H16C H 0.304942 0.423631 1.394574 0.138 Uiso 1 1 calc R U . . .
C17 C 0.38211(18) 0.18745(18) 0.77928(15) 0.0562(4) Uani 1 1 d . . . . .
C18 C 0.17172(19) 0.59852(16) 0.93205(14) 0.0539(4) Uani 1 1 d . . . . .

loop_
_atom_site_aniso_label
_atom_site_aniso_U_11
_atom_site_aniso_U_22
_atom_site_aniso_U_33
_atom_site_aniso_U_23
_atom_site_aniso_U_13
_atom_site_aniso_U_12
N1 0.0394(6) 0.0414(6) 0.0417(6) 0.0035(4) -0.0025(4) 0.0001(4)
N2 0.0519(8) 0.0898(11) 0.1075(13) -0.0292(9) 0.0081(8) 0.0097(7)
N3 0.0948(12) 0.0668(9) 0.0770(10) 0.0135(8) -0.0063(9) 0.0245(8)
C1 0.0433(7) 0.0387(6) 0.0455(7) -0.0020(5) -0.0046(5) 0.0082(5)
C2 0.0641(9) 0.0499(7) 0.0479(8) 0.0038(6) -0.0047(7) 0.0028(6)
C3 0.0854(12) 0.0634(9) 0.0482(9) 0.0012(7) -0.0092(8) 0.0143(8)
C4 0.0769(11) 0.0707(10) 0.0602(10) -0.0128(8) -0.0254(8) 0.0178(9)
C5 0.0523(9) 0.0587(9) 0.0779(11) -0.0118(8) -0.0188(8) 0.0034(7)
C6 0.0415(7) 0.0452(7) 0.0622(9) -0.0028(6) -0.0066(6) 0.0046(5)
C7 0.0437(7) 0.0538(8) 0.0764(11) 0.0091(7) -0.0004(7) -0.0051(6)
C8 0.0464(7) 0.0488(7) 0.0561(8) 0.0120(6) 0.0000(6) -0.0005(6)
C9 0.0412(7) 0.0420(6) 0.0456(7) 0.0007(5) -0.0005(5) -0.0014(5)
C10 0.0386(6) 0.0441(7) 0.0447(7) 0.0034(5) -0.0031(5) -0.0039(5)
C11 0.0585(9) 0.0502(8) 0.0590(9) 0.0058(6) -0.0089(7) 0.0060(6)
C12 0.0620(9) 0.0723(10) 0.0573(9) 0.0211(8) -0.0155(7) -0.0028(8)
C13 0.0564(9) 0.0760(10) 0.0433(8) 0.0053(7) -0.0041(6) -0.0150(7)
C14 0.0548(8) 0.0589(8) 0.0494(8) -0.0053(6) 0.0009(6) -0.0039(7)
C15 0.0412(7) 0.0468(7) 0.0446(7) 0.0030(5) -0.0017(5) -0.0022(5)
C16 0.0994(15) 0.1289(17) 0.0435(10) 0.0045(10) -0.0046(9) -0.0187(13)
C17 0.0407(7) 0.0617(9) 0.0636(9) -0.0091(7) 0.0009(6) -0.0024(6)
C18 0.0585(9) 0.0487(8) 0.0529(8) -0.0009(6) -0.0007(7) 0.0069(6)

loop_
_atom_type_symbol
_atom_type_description
_atom_type_scat_dispersion_real
_atom_type_scat_dispersion_imag
_atom_type_scat_source
C C 0.0181 0.0091 'International Tables Vol C Tables 4.2.6.8 and 6.1.1.4'
H H 0.0000 0.0000 'International Tables Vol C Tables 4.2.6.8 and 6.1.1.4'
N N 0.0311 0.0180 'International Tables Vol C Tables 4.2.6.8 and 6.1.1.4'

loop_
_geom_angle_atom_site_label_1
_geom_angle_atom_site_label_2
_geom_angle_atom_site_label_3
_geom_angle
_geom_angle_site_symmetry_1
_geom_angle_site_symmetry_3
_geom_angle_publ_flag
C1 N1 C8 106.78(10) . . ?
C1 N1 C9 118.59(10) . . ?
C9 N1 C8 116.71(10) . . ?
C2 C1 N1 128.25(12) . . ?
C2 C1 C6 121.66(13) . . ?
C6 C1 N1 110.07(12) . . ?
C1 C2 H2 121.2 . . ?
C1 C2 C3 117.66(15) . . ?
C3 C2 H2 121.2 . . ?
C2 C3 H3 119.5 . . ?
C4 C3 C2 121.04(17) . . ?
C4 C3 H3 119.5 . . ?
C3 C4 H4 119.6 . . ?
C3 C4 C5 120.84(15) . . ?
C5 C4 H4 119.6 . . ?
C4 C5 H5 120.5 . . ?
C4 C5 C6 119.09(16) . . ?
C6 C5 H5 120.5 . . ?
C1 C6 C7 109.18(12) . . ?
C5 C6 C1 119.68(15) . . ?
C5 C6 C7 131.15(14) . . ?
C6 C7 H7A 111.2 . . ?
C6 C7 H7B 111.2 . . ?
C6 C7 C8 102.84(11) . . ?
H7A C7 H7B 109.1 . . ?
C8 C7 H7A 111.2 . . ?
C8 C7 H7B 111.2 . . ?
N1 C8 C7 104.01(11) . . ?
N1 C8 H8A 111.0 . . ?
N1 C8 H8B 111.0 . . ?
C7 C8 H8A 111.0 . . ?
C7 C8 H8B 111.0 . . ?
H8A C8 H8B 109.0 . . ?
N1 C9 H9 107.8 . . ?
N1 C9 C10 110.56(10) . . ?
N1 C9 C17 111.17(11) . . ?
C10 C9 H9 107.8 . . ?
C17 C9 H9 107.8 . . ?
C17 C9 C10 111.53(11) . . ?
C11 C10 C9 123.12(12) . . ?
C11 C10 C15 117.53(13) . . ?
C15 C10 C9 119.25(11) . . ?
C10 C11 H11 119.5 . . ?
C10 C11 C12 121.08(14) . . ?
C12 C11 H11 119.5 . . ?
C11 C12 H12 119.2 . . ?
C13 C12 C11 121.55(14) . . ?
C13 C12 H12 119.2 . . ?
C12 C13 C16 121.39(16) . . ?
C14 C13 C12 117.89(14) . . ?
C14 C13 C16 120.71(17) . . ?
C13 C14 H14 119.5 . . ?
C13 C14 C15 120.92(14) . . ?
C15 C14 H14 119.5 . . ?
C10 C15 C18 120.02(12) . . ?
C14 C15 C10 121.01(12) . . ?
C14 C15 C18 118.96(12) . . ?
C13 C16 H16A 109.5 . . ?
C13 C16 H16B 109.5 . . ?
C13 C16 H16C 109.5 . . ?
H16A C16 H16B 109.5 . . ?
H16A C16 H16C 109.5 . . ?
H16B C16 H16C 109.5 . . ?
N2 C17 C9 175.52(15) . . ?
N3 C18 C15 178.60(18) . . ?

loop_
_geom_bond_atom_site_label_1
_geom_bond_atom_site_label_2
_geom_bond_distance
_geom_bond_site_symmetry_2
_geom_bond_publ_flag
N1 C1 1.4165(16) . ?
N1 C8 1.4797(17) . ?
N1 C9 1.4493(16) . ?
N2 C17 1.135(2) . ?
N3 C18 1.1387(19) . ?
C1 C2 1.385(2) . ?
C1 C6 1.3865(19) . ?
C2 H2 0.9300 . ?
C2 C3 1.391(2) . ?
C3 H3 0.9300 . ?
C3 C4 1.376(3) . ?
C4 H4 0.9300 . ?
C4 C5 1.380(3) . ?
C5 H5 0.9300 . ?
C5 C6 1.386(2) . ?
C6 C7 1.502(2) . ?
C7 H7A 0.9700 . ?
C7 H7B 0.9700 . ?
C7 C8 1.526(2) . ?
C8 H8A 0.9700 . ?
C8 H8B 0.9700 . ?
C9 H9 0.9800 . ?
C9 C10 1.5154(17) . ?
C9 C17 1.4919(19) . ?
C10 C11 1.3800(19) . ?
C10 C15 1.3969(19) . ?
C11 H11 0.9300 . ?
C11 C12 1.382(2) . ?
C12 H12 0.9300 . ?
C12 C13 1.382(2) . ?
C13 C14 1.380(2) . ?
C13 C16 1.506(2) . ?
C14 H14 0.9300 . ?
C14 C15 1.3886(19) . ?
C15 C18 1.4382(19) . ?
C16 H16A 0.9600 . ?
C16 H16B 0.9600 . ?
C16 H16C 0.9600 . ?

loop_
_geom_torsion_atom_site_label_1
_geom_torsion_atom_site_label_2
_geom_torsion_atom_site_label_3
_geom_torsion_atom_site_label_4
_geom_torsion
_geom_torsion_site_symmetry_1
_geom_torsion_site_symmetry_2
_geom_torsion_site_symmetry_3
_geom_torsion_site_symmetry_4
_geom_torsion_publ_flag
N1 C1 C2 C3 -177.16(12) . . . . ?
N1 C1 C6 C5 176.50(12) . . . . ?
N1 C1 C6 C7 -3.54(15) . . . . ?
N1 C9 C10 C11 99.00(15) . . . . ?
N1 C9 C10 C15 -77.21(14) . . . . ?
C1 N1 C8 C7 -26.77(14) . . . . ?
C1 N1 C9 C10 167.52(10) . . . . ?
C1 N1 C9 C17 -68.03(14) . . . . ?
C1 C2 C3 C4 0.3(2) . . . . ?
C1 C6 C7 C8 -13.03(15) . . . . ?
C2 C1 C6 C5 -2.1(2) . . . . ?
C2 C1 C6 C7 177.88(12) . . . . ?
C2 C3 C4 C5 -0.7(3) . . . . ?
C3 C4 C5 C6 -0.2(2) . . . . ?
C4 C5 C6 C1 1.6(2) . . . . ?
C4 C5 C6 C7 -178.37(14) . . . . ?
C5 C6 C7 C8 166.93(15) . . . . ?
C6 C1 C2 C3 1.1(2) . . . . ?
C6 C7 C8 N1 23.70(14) . . . . ?
C8 N1 C1 C2 -162.09(13) . . . . ?
C8 N1 C1 C6 19.45(14) . . . . ?
C8 N1 C9 C10 -62.51(14) . . . . ?
C8 N1 C9 C17 61.94(15) . . . . ?
C9 N1 C1 C2 -27.74(18) . . . . ?
C9 N1 C1 C6 153.80(11) . . . . ?
C9 N1 C8 C7 -162.11(11) . . . . ?
C9 C10 C11 C12 -175.46(13) . . . . ?
C9 C10 C15 C14 175.14(12) . . . . ?
C9 C10 C15 C18 -5.50(18) . . . . ?
C10 C11 C12 C13 0.1(3) . . . . ?
C11 C10 C15 C14 -1.3(2) . . . . ?
C11 C10 C15 C18 178.08(13) . . . . ?
C11 C12 C13 C14 -0.5(2) . . . . ?
C11 C12 C13 C16 178.78(16) . . . . ?
C12 C13 C14 C15 0.1(2) . . . . ?
C13 C14 C15 C10 0.9(2) . . . . ?
C13 C14 C15 C18 -178.50(13) . . . . ?
C15 C10 C11 C12 0.8(2) . . . . ?
C16 C13 C14 C15 -179.26(15) . . . . ?
C17 C9 C10 C11 -25.24(18) . . . . ?
C17 C9 C10 C15 158.55(12) . . . . ?
